data_4300130
loop_
_publ_author_name
'Booyong S. Lim'
'James P. Donahue'
'R. H. Holm'

_publ_contact_author R.H.Holm
_publ_contact_author_address
;
   R.H.Holm
   Dept. of Chemistry and Chemical Biology 
   Harvard University 
   Cambridge, MA 02138
   USA
;
_publ_contact_author_email holm@chemistry.harvard.edu
_publ_section_title
;
Synthesis and Structures of Bis(dithiolene)molybdenum Complexes Related to
the Active Sites of the DMSO Reductase Enzyme Family
;
_journal_name_full 'Inorganic Chemistry'
_journal_page_first 263
_journal_page_last 273
_journal_paper_doi 10.1021/ic9908672
_journal_volume 39
_journal_year 2000
_chemical_formula_sum 'C28 H49 Mo N O S4'
_chemical_formula_weight 639.86
_chemical_name_systematic
; 
[Mo(OC6H3-2,6-Pri2)(S2C2Me2)2](Et4N)
;
_space_group_IT_number 14
_symmetry_cell_setting monoclinic
_symmetry_space_group_name_Hall '-P 2ybc'
_symmetry_space_group_name_H-M 'P 1 21/c 1'
_atom_sites_solution_hydrogens geom
_atom_sites_solution_primary direct
_atom_sites_solution_secondary difmap
_audit_creation_method SHELXL
_cell_angle_alpha 90.00
_cell_angle_beta 90.099(3)
_cell_angle_gamma 90.00
_cell_formula_units_Z 8
_cell_length_a 18.334(2)
_cell_length_b 19.919(3)
_cell_length_c 17.809(2)
_cell_measurement_temperature 213(2)
_cell_volume 6503.7(14)
_computing_structure_refinement 'SHELXL-93 (Sheldrick, 1993)'
_computing_structure_solution 'SHELXS-86 (Sheldrick, 1990)'
_diffrn_ambient_temperature 213(2)
_diffrn_radiation_monochromator graphite
_diffrn_radiation_source 'fine-focus sealed tube'
_diffrn_radiation_type MoK\a
_diffrn_radiation_wavelength 0.71073
_diffrn_reflns_av_R_equivalents 0.1170
_diffrn_reflns_av_sigmaI/netI 0.1376
_diffrn_reflns_limit_h_max 24
_diffrn_reflns_limit_h_min -24
_diffrn_reflns_limit_k_max 26
_diffrn_reflns_limit_k_min -22
_diffrn_reflns_limit_l_max 18
_diffrn_reflns_limit_l_min -23
_diffrn_reflns_number 25717
_diffrn_reflns_theta_max 22.50
_diffrn_reflns_theta_min 1.02
_exptl_absorpt_coefficient_mu 0.681
_exptl_crystal_colour Orange-brown
_exptl_crystal_density_diffrn 1.307
_exptl_crystal_description Bar
_exptl_crystal_F_000 2704
_exptl_crystal_size_max 0.30
_exptl_crystal_size_mid 0.12
_exptl_crystal_size_min 0.10
_refine_diff_density_max 1.164
_refine_diff_density_min -0.814
_refine_diff_density_rms 0.136
_refine_ls_extinction_method none
_refine_ls_goodness_of_fit_all 1.028
_refine_ls_goodness_of_fit_obs 1.127
_refine_ls_matrix_type full
_refine_ls_number_parameters 632
_refine_ls_number_reflns 8474
_refine_ls_number_restraints 0
_refine_ls_restrained_S_all 1.028
_refine_ls_restrained_S_obs 1.127
_refine_ls_R_factor_all 0.1097
_refine_ls_R_factor_obs 0.0613
_refine_ls_shift/esd_max -1.298
_refine_ls_shift/esd_mean 0.267
_refine_ls_structure_factor_coef Fsqd
_refine_ls_weighting_details 'w=1/[\s^2^(Fo^2^)+(0.0730P)^2^+0.0000P] where P=(Fo^2^+2Fc^2^)/3'
_refine_ls_weighting_scheme calc
_refine_ls_wR_factor_all 0.1539
_refine_ls_wR_factor_obs 0.1372
_reflns_number_observed 5777
_reflns_number_total 8475
_reflns_observed_criterion >2sigma(I)
_cod_depositor_comments
;
The following automatic conversions were performed:

'_refine_ls_weighting_scheme' value 'calc
w=1/[\s^2^(Fo^2^)+(0.0730P)^2^+0.0000P] where P=(Fo^2^+2Fc^2^)/3' was
changed to 'calc'. New tag '_refine_ls_weighting_details' was
created. The value of the new tag was set to
'w=1/[\s^2^(Fo^2^)+(0.0730P)^2^+0.0000P] where P=(Fo^2^+2Fc^2^)/3'.

Automatic conversion script
Id: cif_fix_values 3143 2015-03-26 13:38:13Z robertas 
;
_cod_original_cell_volume 6503.8(15)
_cod_database_code 4300130

loop_
_symmetry_equiv_pos_as_xyz
'x, y, z'
'-x, y+1/2, -z+1/2'
'-x, -y, -z'
'x, -y-1/2, z-1/2'

loop_
_atom_site_aniso_label
_atom_site_aniso_U_11
_atom_site_aniso_U_22
_atom_site_aniso_U_33
_atom_site_aniso_U_23
_atom_site_aniso_U_13
_atom_site_aniso_U_12
Mo1 0.0403(6) 0.0202(4) 0.0243(5) 0.0009(4) 0.0046(6) 0.0004(5)
Mo2 0.0463(6) 0.0254(5) 0.0269(6) -0.0006(4) -0.0014(6) -0.0042(5)
S1 0.059(2) 0.0245(14) 0.033(2) -0.0023(12) 0.007(2) 0.0003(13)
S2 0.047(2) 0.030(2) 0.041(2) 0.0046(13) -0.001(2) 0.0052(14)
S3 0.061(2) 0.027(2) 0.033(2) -0.0006(13) -0.006(2) -0.0002(15)
S4 0.038(2) 0.0267(14) 0.034(2) -0.0014(13) 0.000(2) -0.0017(12)
S5 0.059(2) 0.037(2) 0.039(2) 0.0002(15) 0.010(2) 0.002(2)
S6 0.060(2) 0.033(2) 0.046(2) -0.0034(14) 0.003(2) -0.0108(15)
S7 0.056(2) 0.032(2) 0.035(2) 0.0013(12) 0.006(2) -0.001(2)
S8 0.049(2) 0.043(2) 0.040(2) 0.0024(14) 0.007(2) -0.0026(14)
O1 0.049(5) 0.013(4) 0.039(5) -0.001(3) 0.004(5) 0.002(3)
O2 0.035(5) 0.025(4) 0.042(5) 0.010(4) -0.007(4) -0.007(3)
N1 0.046(7) 0.042(6) 0.019(6) -0.003(4) -0.005(5) 0.003(5)
N2 0.048(7) 0.033(5) 0.023(6) 0.000(4) 0.009(5) 0.001(5)
C1 0.037(8) 0.028(6) 0.038(8) -0.002(5) 0.009(7) 0.004(5)
C2 0.065(9) 0.023(6) 0.054(10) 0.009(6) 0.019(8) 0.019(6)
C5 0.108(12) 0.024(7) 0.089(12) -0.014(7) 0.022(10) 0.017(7)
C6 0.082(10) 0.046(8) 0.090(13) 0.013(8) 0.024(10) 0.021(7)
C3 0.059(9) 0.016(6) 0.034(8) 0.007(5) 0.012(7) -0.002(5)
C4 0.053(8) 0.019(6) 0.034(8) 0.004(5) -0.002(7) 0.000(5)
C7 0.058(9) 0.051(7) 0.044(8) 0.017(6) -0.006(7) 0.023(7)
C8 0.057(9) 0.028(6) 0.062(10) 0.012(6) -0.006(8) -0.001(6)
C9 0.029(7) 0.022(6) 0.021(6) 0.001(5) -0.004(5) 0.002(5)
C10 0.043(8) 0.032(7) 0.019(7) 0.006(5) -0.004(6) 0.007(5)
C11 0.055(8) 0.031(6) 0.038(8) 0.012(5) -0.001(8) -0.005(6)
C12 0.042(9) 0.040(7) 0.038(8) 0.000(6) 0.002(6) 0.008(6)
C13 0.042(8) 0.030(6) 0.044(8) 0.001(5) 0.010(7) 0.013(5)
C14 0.037(7) 0.023(5) 0.033(7) 0.006(5) 0.003(7) 0.006(5)
C15 0.049(8) 0.038(7) 0.033(8) -0.001(5) -0.001(7) -0.007(6)
C16 0.083(11) 0.019(6) 0.065(11) -0.004(6) 0.001(9) 0.001(7)
C17 0.094(12) 0.031(7) 0.049(9) 0.001(6) 0.004(8) -0.014(7)
C18 0.065(9) 0.019(6) 0.036(8) 0.000(5) 0.017(7) -0.001(5)
C19 0.074(10) 0.037(7) 0.042(9) -0.020(6) -0.021(8) 0.007(6)
C20 0.144(15) 0.021(7) 0.035(9) 0.004(6) -0.013(9) 0.004(7)
C21 0.059(9) 0.043(7) 0.030(8) -0.021(6) 0.005(7) 0.000(6)
C22 0.061(9) 0.036(7) 0.047(8) -0.013(5) -0.013(9) -0.001(7)
C25 0.093(13) 0.047(9) 0.078(12) -0.019(8) 0.013(10) 0.018(8)
C26 0.131(15) 0.025(7) 0.081(11) -0.003(6) -0.019(11) -0.019(8)
C23 0.060(9) 0.033(7) 0.037(8) 0.001(6) -0.001(7) 0.000(6)
C24 0.044(8) 0.050(8) 0.030(8) -0.001(6) -0.008(7) -0.001(6)
C27 0.081(11) 0.039(7) 0.048(9) 0.014(6) -0.009(8) -0.001(7)
C28 0.059(10) 0.074(9) 0.075(12) 0.014(8) 0.018(9) 0.026(8)
C29 0.027(7) 0.027(7) 0.029(7) 0.003(5) 0.001(6) 0.000(5)
C30 0.053(8) 0.029(6) 0.021(7) -0.003(5) -0.001(7) 0.001(6)
C31 0.066(9) 0.048(8) 0.033(7) 0.010(5) -0.002(8) 0.013(8)
C32 0.052(10) 0.063(9) 0.038(8) -0.006(6) 0.002(7) -0.015(7)
C33 0.058(9) 0.030(7) 0.043(8) -0.003(6) -0.024(7) -0.005(6)
C34 0.066(10) 0.029(7) 0.029(7) -0.003(5) 0.008(7) 0.000(6)
C35 0.054(9) 0.026(7) 0.051(9) 0.000(6) 0.004(7) -0.009(6)
C36 0.099(12) 0.033(7) 0.049(10) -0.003(6) 0.020(8) -0.015(7)
C37 0.170(18) 0.043(9) 0.047(11) 0.014(8) 0.026(12) 0.018(10)
C38 0.068(9) 0.027(7) 0.042(9) -0.001(6) 0.006(7) 0.003(6)
C39 0.091(11) 0.023(6) 0.058(10) 0.005(6) 0.020(9) 0.004(6)
C40 0.086(12) 0.036(7) 0.091(12) 0.016(7) 0.033(10) 0.009(7)
C41 0.062(10) 0.053(8) 0.040(9) -0.010(7) 0.011(7) 0.011(7)
C42 0.097(13) 0.076(10) 0.065(12) -0.012(8) 0.010(10) 0.038(9)
C43 0.057(8) 0.026(6) 0.041(8) 0.001(6) -0.010(7) 0.009(5)
C44 0.087(11) 0.051(8) 0.081(13) -0.017(8) -0.011(10) 0.015(7)
C45 0.043(8) 0.053(8) 0.043(9) 0.010(7) -0.011(7) -0.004(6)
C46 0.086(12) 0.132(14) 0.059(12) 0.035(10) -0.011(11) -0.044(11)
C47 0.055(9) 0.039(7) 0.041(9) -0.001(6) 0.010(7) 0.003(6)
C48 0.075(12) 0.051(8) 0.086(12) 0.006(8) 0.009(10) -0.015(8)
C49 0.097(11) 0.031(7) 0.026(7) 0.003(5) 0.011(7) -0.007(7)
C50 0.060(10) 0.068(9) 0.053(10) 0.008(7) -0.007(8) 0.014(7)
C51 0.054(8) 0.043(7) 0.026(8) 0.005(5) 0.012(7) 0.007(6)
C52 0.060(9) 0.047(8) 0.053(10) -0.010(6) -0.005(8) -0.003(7)
C53 0.064(10) 0.036(7) 0.050(9) 0.009(6) 0.026(8) -0.003(6)
C54 0.124(13) 0.049(9) 0.074(13) -0.011(8) 0.003(11) -0.004(8)
C55 0.044(8) 0.062(8) 0.035(9) -0.012(6) 0.004(7) -0.013(6)
C56 0.062(10) 0.068(9) 0.067(11) -0.003(7) -0.011(10) 0.024(8)

loop_
_atom_site_label
_atom_site_type_symbol
_atom_site_fract_x
_atom_site_fract_y
_atom_site_fract_z
_atom_site_U_iso_or_equiv
_atom_site_thermal_displace_type
_atom_site_occupancy
_atom_site_calc_flag
_atom_site_refinement_flags
_atom_site_disorder_group
Mo1 Mo 0.14044(6) 0.80142(4) 0.58448(5) 0.0282(3) Uani 1 d . .
Mo2 Mo 0.64072(6) 0.77933(4) -0.15660(6) 0.0329(3) Uani 1 d . .
S1 S 0.1544(2) 0.89701(12) 0.6586(2) 0.0388(8) Uani 1 d . .
S2 S 0.0275(2) 0.85075(13) 0.5618(2) 0.0396(8) Uani 1 d . .
S3 S 0.1943(2) 0.74672(13) 0.6842(2) 0.0403(8) Uani 1 d . .
S4 S 0.0744(2) 0.70138(13) 0.5785(2) 0.0328(7) Uani 1 d . .
S5 S 0.7122(2) 0.72657(15) -0.2480(2) 0.0450(8) Uani 1 d . .
S6 S 0.5855(2) 0.67449(14) -0.1505(2) 0.0460(9) Uani 1 d . .
S7 S 0.6456(2) 0.86875(13) -0.2406(2) 0.0411(8) Uani 1 d . .
S8 S 0.5264(2) 0.82472(14) -0.1296(2) 0.0439(8) Uani 1 d . .
O1 O 0.2042(4) 0.8081(3) 0.5032(4) 0.034(2) Uani 1 d . .
O2 O 0.6957(4) 0.7932(3) -0.0727(5) 0.034(2) Uani 1 d . .
N1 N 0.4766(5) 0.7296(4) 0.1101(5) 0.036(2) Uani 1 d . .
N2 N -0.0263(5) 0.7948(4) 0.8118(5) 0.035(2) Uani 1 d . .
C1 C 0.0838(7) 0.9527(5) 0.6417(7) 0.034(3) Uani 1 d . .
C2 C 0.0267(7) 0.9340(5) 0.6017(7) 0.047(3) Uani 1 d . .
C5 C 0.0879(8) 1.0217(5) 0.6805(9) 0.074(5) Uani 1 d . .
H3A H 0.1336(8) 1.0257(5) 0.7066(9) 0.110 Uiso 1 calc R .
H3B H 0.0485(8) 1.0259(5) 0.7156(9) 0.110 Uiso 1 calc R .
H3C H 0.0843(8) 1.0565(5) 0.6434(9) 0.110 Uiso 1 calc R .
C6 C -0.0437(7) 0.9711(6) 0.5860(9) 0.073(5) Uani 1 d . .
H4A H -0.0746(7) 0.9439(6) 0.5549(9) 0.109 Uiso 1 calc R .
H4B H -0.0331(7) 1.0125(6) 0.5607(9) 0.109 Uiso 1 calc R .
H4C H -0.0680(7) 0.9805(6) 0.6325(9) 0.109 Uiso 1 calc R .
C3 C 0.1638(7) 0.6608(5) 0.6871(7) 0.036(3) Uani 1 d . .
C4 C 0.1106(6) 0.6424(5) 0.6416(7) 0.035(3) Uani 1 d . .
C7 C 0.1993(7) 0.6197(6) 0.7474(7) 0.051(3) Uani 1 d . .
H7A H 0.2365(7) 0.6458(6) 0.7716(7) 0.076 Uiso 1 calc R .
H7B H 0.2207(7) 0.5803(6) 0.7255(7) 0.076 Uiso 1 calc R .
H7C H 0.1634(7) 0.6066(6) 0.7836(7) 0.076 Uiso 1 calc R .
C8 C 0.0765(7) 0.5746(5) 0.6396(8) 0.049(4) Uani 1 d . .
H8A H 0.0392(7) 0.5737(5) 0.6018(8) 0.073 Uiso 1 calc R .
H8B H 0.0554(7) 0.5648(5) 0.6877(8) 0.073 Uiso 1 calc R .
H8C H 0.1130(7) 0.5416(5) 0.6281(8) 0.073 Uiso 1 calc R .
C9 C 0.2628(6) 0.8080(5) 0.4551(6) 0.024(3) Uani 1 d . .
C10 C 0.3002(6) 0.8673(5) 0.4443(6) 0.031(3) Uani 1 d . .
C11 C 0.3616(7) 0.8657(5) 0.3975(6) 0.041(3) Uani 1 d . .
H11A H 0.3893(7) 0.9044(5) 0.3918(6) 0.050 Uiso 1 calc R .
C12 C 0.3826(6) 0.8073(5) 0.3591(7) 0.040(3) Uani 1 d . .
H12A H 0.4238(6) 0.8066(5) 0.3288(7) 0.048 Uiso 1 calc R .
C13 C 0.3395(6) 0.7509(5) 0.3682(7) 0.039(3) Uani 1 d . .
H13A H 0.3517(6) 0.7122(5) 0.3418(7) 0.046 Uiso 1 calc R .
C14 C 0.2801(6) 0.7494(5) 0.4139(7) 0.031(3) Uani 1 d . .
C15 C 0.2758(6) 0.9307(5) 0.4865(7) 0.040(3) Uani 1 d . .
H15A H 0.2644(6) 0.9187(5) 0.5385(7) 0.048 Uiso 1 calc R .
C16 C 0.2081(7) 0.9582(5) 0.4496(8) 0.055(4) Uani 1 d . .
H16A H 0.1927(7) 0.9979(5) 0.4756(8) 0.083 Uiso 1 calc R .
H16B H 0.1701(7) 0.9251(5) 0.4514(8) 0.083 Uiso 1 calc R .
H16C H 0.2186(7) 0.9691(5) 0.3982(8) 0.083 Uiso 1 calc R .
C17 C 0.3348(7) 0.9867(5) 0.4865(7) 0.058(4) Uani 1 d . .
H17A H 0.3785(7) 0.9700(5) 0.5096(7) 0.087 Uiso 1 calc R .
H17B H 0.3172(7) 1.0248(5) 0.5141(7) 0.087 Uiso 1 calc R .
H17C H 0.3450(7) 0.9998(5) 0.4357(7) 0.087 Uiso 1 calc R .
C18 C 0.2332(7) 0.6866(4) 0.4284(7) 0.040(3) Uani 1 d . .
H18A H 0.1824(7) 0.7002(4) 0.4359(7) 0.048 Uiso 1 calc R .
C19 C 0.2374(7) 0.6369(5) 0.3588(7) 0.051(4) Uani 1 d . .
H19A H 0.2207(7) 0.6595(5) 0.3144(7) 0.077 Uiso 1 calc R .
H19B H 0.2072(7) 0.5984(5) 0.3681(7) 0.077 Uiso 1 calc R .
H19C H 0.2870(7) 0.6226(5) 0.3518(7) 0.077 Uiso 1 calc R .
C20 C 0.2598(9) 0.6493(5) 0.4976(7) 0.067(5) Uani 1 d . .
H20A H 0.2300(9) 0.6104(5) 0.5057(7) 0.100 Uiso 1 calc R .
H20B H 0.2568(9) 0.6783(5) 0.5406(7) 0.100 Uiso 1 calc R .
H20C H 0.3096(9) 0.6357(5) 0.4904(7) 0.100 Uiso 1 calc R .
C21 C 0.6954(7) 0.6387(6) -0.2440(7) 0.044(3) Uani 1 d . .
C22 C 0.6417(8) 0.6169(5) -0.1994(7) 0.048(3) Uani 1 d . .
C25 C 0.7453(8) 0.5973(6) -0.2944(8) 0.073(5) Uani 1 d . .
H23A H 0.7785(8) 0.6267(6) -0.3200(8) 0.109 Uiso 1 calc R .
H23B H 0.7164(8) 0.5733(6) -0.3305(8) 0.109 Uiso 1 calc R .
H23C H 0.7723(8) 0.5660(6) -0.2643(8) 0.109 Uiso 1 calc R .
C26 C 0.6205(9) 0.5428(5) -0.1883(8) 0.079(5) Uani 1 d . .
H24A H 0.5807(9) 0.5398(5) -0.1535(8) 0.119 Uiso 1 calc R .
H24B H 0.6616(9) 0.5184(5) -0.1688(8) 0.119 Uiso 1 calc R .
H24C H 0.6061(9) 0.5238(5) -0.2356(8) 0.119 Uiso 1 calc R .
C23 C 0.5756(7) 0.9263(5) -0.2145(7) 0.044(3) Uani 1 d . .
C24 C 0.5254(7) 0.9074(6) -0.1667(7) 0.041(3) Uani 1 d . .
C27 C 0.5798(8) 0.9938(5) -0.2545(8) 0.056(4) Uani 1 d . .
H27A H 0.6222(8) 0.9948(5) -0.2860(8) 0.084 Uiso 1 calc R .
H27B H 0.5829(8) 1.0291(5) -0.2179(8) 0.084 Uiso 1 calc R .
H27C H 0.5369(8) 0.9999(5) -0.2847(8) 0.084 Uiso 1 calc R .
C28 C 0.4614(7) 0.9500(6) -0.1390(9) 0.069(4) Uani 1 d . .
H28A H 0.4325(7) 0.9242(6) -0.1045(9) 0.104 Uiso 1 calc R .
H28B H 0.4317(7) 0.9631(6) -0.1810(9) 0.104 Uiso 1 calc R .
H28C H 0.4796(7) 0.9893(6) -0.1141(9) 0.104 Uiso 1 calc R .
C29 C 0.7533(6) 0.8149(5) -0.0337(6) 0.027(3) Uani 1 d . .
C30 C 0.7996(7) 0.7708(5) -0.0001(6) 0.035(3) Uani 1 d . .
C31 C 0.8621(8) 0.7934(6) 0.0332(6) 0.049(3) Uani 1 d . .
H31A H 0.8945(8) 0.7630(6) 0.0547(6) 0.059 Uiso 1 calc R .
C32 C 0.8775(7) 0.8626(6) 0.0349(7) 0.051(4) Uani 1 d . .
H32A H 0.9203(7) 0.8783(6) 0.0567(7) 0.061 Uiso 1 calc R .
C33 C 0.8294(7) 0.9054(6) 0.0048(7) 0.044(3) Uani 1 d . .
H33A H 0.8402(7) 0.9510(6) 0.0074(7) 0.052 Uiso 1 calc R .
C34 C 0.7670(7) 0.8878(5) -0.0288(7) 0.042(3) Uani 1 d . .
C35 C 0.7769(7) 0.6959(5) 0.0030(7) 0.044(3) Uani 1 d . .
H35A H 0.7243(7) 0.6947(5) -0.0066(7) 0.053 Uiso 1 calc R .
C36 C 0.8123(8) 0.6560(5) -0.0601(7) 0.061(4) Uani 1 d . .
H36A H 0.8034(8) 0.6780(5) -0.1071(7) 0.091 Uiso 1 calc R .
H36B H 0.7918(8) 0.6116(5) -0.0615(7) 0.091 Uiso 1 calc R .
H36C H 0.8639(8) 0.6531(5) -0.0514(7) 0.091 Uiso 1 calc R .
C37 C 0.7881(10) 0.6643(6) 0.0774(9) 0.087(6) Uani 1 d . .
H37A H 0.7650(10) 0.6910(6) 0.1153(9) 0.130 Uiso 1 calc R .
H37B H 0.8394(10) 0.6612(6) 0.0878(9) 0.130 Uiso 1 calc R .
H37C H 0.7672(10) 0.6201(6) 0.0772(9) 0.130 Uiso 1 calc R .
C38 C 0.7089(7) 0.9361(5) -0.0575(7) 0.046(3) Uani 1 d . .
H38A H 0.6737(7) 0.9100(5) -0.0868(7) 0.055 Uiso 1 calc R .
C39 C 0.7418(7) 0.9886(5) -0.1093(7) 0.057(4) Uani 1 d . .
H39A H 0.7041(7) 1.0183(5) -0.1266(7) 0.086 Uiso 1 calc R .
H39B H 0.7640(7) 0.9668(5) -0.1515(7) 0.086 Uiso 1 calc R .
H39C H 0.7780(7) 1.0139(5) -0.0825(7) 0.086 Uiso 1 calc R .
C40 C 0.6676(8) 0.9682(6) 0.0081(9) 0.071(5) Uani 1 d . .
H40A H 0.6475(8) 0.9336(6) 0.0394(9) 0.107 Uiso 1 calc R .
H40B H 0.6289(8) 0.9958(6) -0.0110(9) 0.107 Uiso 1 calc R .
H40C H 0.7005(8) 0.9952(6) 0.0372(9) 0.107 Uiso 1 calc R .
C41 C 0.4913(8) 0.6853(6) 0.0428(7) 0.052(4) Uani 1 d . .
H41A H 0.4447(8) 0.6712(6) 0.0222(7) 0.062 Uiso 1 calc R .
H41B H 0.5154(8) 0.7122(6) 0.0048(7) 0.062 Uiso 1 calc R .
C42 C 0.5368(8) 0.6237(7) 0.0570(9) 0.080(5) Uani 1 d . .
H42A H 0.5427(8) 0.5992(7) 0.0109(9) 0.119 Uiso 1 calc R .
H42B H 0.5130(8) 0.5957(7) 0.0933(9) 0.119 Uiso 1 calc R .
H42C H 0.5838(8) 0.6368(7) 0.0758(9) 0.119 Uiso 1 calc R .
C43 C 0.4222(7) 0.7824(5) 0.0843(7) 0.042(3) Uani 1 d . .
H43A H 0.4427(7) 0.8064(5) 0.0419(7) 0.050 Uiso 1 calc R .
H43B H 0.3783(7) 0.7600(5) 0.0670(7) 0.050 Uiso 1 calc R .
C44 C 0.4019(8) 0.8325(6) 0.1444(9) 0.073(5) Uani 1 d . .
H44A H 0.3675(8) 0.8642(6) 0.1243(9) 0.109 Uiso 1 calc R .
H44B H 0.4448(8) 0.8558(6) 0.1609(9) 0.109 Uiso 1 calc R .
H44C H 0.3804(8) 0.8093(6) 0.1861(9) 0.109 Uiso 1 calc R .
C45 C 0.5431(6) 0.7587(6) 0.1403(7) 0.046(3) Uani 1 d . .
H45A H 0.5764(6) 0.7227(6) 0.1535(7) 0.056 Uiso 1 calc R .
H45B H 0.5314(6) 0.7828(6) 0.1860(7) 0.056 Uiso 1 calc R .
C46 C 0.5824(9) 0.8072(8) 0.0859(10) 0.092(6) Uani 1 d . .
H46A H 0.6259(9) 0.8241(8) 0.1093(10) 0.138 Uiso 1 calc R .
H46B H 0.5506(9) 0.8440(8) 0.0738(10) 0.138 Uiso 1 calc R .
H46C H 0.5951(9) 0.7837(8) 0.0407(10) 0.138 Uiso 1 calc R .
C47 C 0.4442(7) 0.6882(5) 0.1744(7) 0.045(3) Uani 1 d . .
H47A H 0.4801(7) 0.6553(5) 0.1902(7) 0.054 Uiso 1 calc R .
H47B H 0.4355(7) 0.7179(5) 0.2166(7) 0.054 Uiso 1 calc R .
C48 C 0.3729(8) 0.6512(6) 0.1562(9) 0.071(4) Uani 1 d . .
H48A H 0.3569(8) 0.6270(6) 0.1998(9) 0.106 Uiso 1 calc R .
H48B H 0.3810(8) 0.6204(6) 0.1157(9) 0.106 Uiso 1 calc R .
H48C H 0.3363(8) 0.6832(6) 0.1419(9) 0.106 Uiso 1 calc R .
C49 C -0.0049(7) 0.7484(6) 0.8755(7) 0.051(4) Uani 1 d . .
H49A H 0.0012(7) 0.7749(6) 0.9207(7) 0.062 Uiso 1 calc R .
H49B H -0.0447(7) 0.7172(6) 0.8842(7) 0.062 Uiso 1 calc R .
C50 C 0.0632(7) 0.7089(6) 0.8630(8) 0.060(4) Uani 1 d . .
H50A H 0.0726(7) 0.6813(6) 0.9061(8) 0.091 Uiso 1 calc R .
H50B H 0.1033(7) 0.7391(6) 0.8555(8) 0.091 Uiso 1 calc R .
H50C H 0.0573(7) 0.6810(6) 0.8195(8) 0.091 Uiso 1 calc R .
C51 C -0.0220(7) 0.7566(5) 0.7390(7) 0.041(3) Uani 1 d . .
H51A H 0.0274(7) 0.7401(5) 0.7326(7) 0.049 Uiso 1 calc R .
H51B H -0.0323(7) 0.7871(5) 0.6978(7) 0.049 Uiso 1 calc R .
C52 C -0.0744(7) 0.6978(6) 0.7348(8) 0.053(4) Uani 1 d . .
H52A H -0.0690(7) 0.6756(6) 0.6873(8) 0.080 Uiso 1 calc R .
H52B H -0.1235(7) 0.7138(6) 0.7399(8) 0.080 Uiso 1 calc R .
H52C H -0.0637(7) 0.6668(6) 0.7746(8) 0.080 Uiso 1 calc R .
C53 C 0.0270(7) 0.8515(5) 0.8039(7) 0.050(4) Uani 1 d . .
H53A H 0.0130(7) 0.8780(5) 0.7605(7) 0.060 Uiso 1 calc R .
H53B H 0.0747(7) 0.8326(5) 0.7937(7) 0.060 Uiso 1 calc R .
C54 C 0.0337(9) 0.8991(6) 0.8722(9) 0.082(5) Uani 1 d . .
H54A H 0.0689(9) 0.9334(6) 0.8615(9) 0.124 Uiso 1 calc R .
H54B H 0.0491(9) 0.8740(6) 0.9154(9) 0.124 Uiso 1 calc R .
H54C H -0.0128(9) 0.9194(6) 0.8822(9) 0.124 Uiso 1 calc R .
C55 C -0.1017(6) 0.8185(6) 0.8295(7) 0.047(3) Uani 1 d . .
H55A H -0.1014(6) 0.8396(6) 0.8786(7) 0.056 Uiso 1 calc R .
H55B H -0.1339(6) 0.7799(6) 0.8319(7) 0.056 Uiso 1 calc R .
C56 C -0.1320(8) 0.8679(6) 0.7727(8) 0.066(4) Uani 1 d . .
H56A H -0.1804(8) 0.8809(6) 0.7872(8) 0.099 Uiso 1 calc R .
H56B H -0.1335(8) 0.8472(6) 0.7241(8) 0.099 Uiso 1 calc R .
H56C H -0.1013(8) 0.9069(6) 0.7709(8) 0.099 Uiso 1 calc R .

loop_
_atom_type_symbol
_atom_type_description
_atom_type_scat_dispersion_real
_atom_type_scat_dispersion_imag
_atom_type_scat_source
C C 0.0033 0.0016 'International Tables Vol C Tables 4.2.6.8 and 6.1.1.4'
H H 0.0000 0.0000 'International Tables Vol C Tables 4.2.6.8 and 6.1.1.4'
N N 0.0061 0.0033 'International Tables Vol C Tables 4.2.6.8 and 6.1.1.4'
O O 0.0106 0.0060 'International Tables Vol C Tables 4.2.6.8 and 6.1.1.4'
S S 0.1246 0.1234 'International Tables Vol C Tables 4.2.6.8 and 6.1.1.4'
Mo Mo -1.6832 0.6857 'International Tables Vol C Tables 4.2.6.8 and 6.1.1.4'

loop_
_geom_angle_atom_site_label_1
_geom_angle_atom_site_label_2
_geom_angle_atom_site_label_3
_geom_angle
_geom_angle_site_symmetry_1
_geom_angle_site_symmetry_3
_geom_angle_publ_flag
O1 Mo1 S3 111.3(2) . . ?
O1 Mo1 S2 113.2(2) . . ?
S3 Mo1 S2 135.51(12) . . ?
O1 Mo1 S1 108.2(2) . . ?
S3 Mo1 S1 84.46(10) . . ?
S2 Mo1 S1 81.36(11) . . ?
O1 Mo1 S4 110.6(2) . . ?
S3 Mo1 S4 81.56(11) . . ?
S2 Mo1 S4 83.73(10) . . ?
S1 Mo1 S4 141.23(11) . . ?
O2 Mo2 S6 109.8(2) . . ?
O2 Mo2 S7 112.9(2) . . ?
S6 Mo2 S7 137.29(13) . . ?
O2 Mo2 S8 105.6(3) . . ?
S6 Mo2 S8 86.98(12) . . ?
S7 Mo2 S8 82.58(12) . . ?
O2 Mo2 S5 109.2(3) . . ?
S6 Mo2 S5 82.71(11) . . ?
S7 Mo2 S5 82.80(11) . . ?
S8 Mo2 S5 145.20(13) . . ?
C1 S1 Mo1 110.2(4) . . ?
C2 S2 Mo1 109.1(5) . . ?
C3 S3 Mo1 109.8(4) . . ?
C4 S4 Mo1 110.2(4) . . ?
C21 S5 Mo2 108.5(4) . . ?
C22 S6 Mo2 107.8(5) . . ?
C23 S7 Mo2 107.3(4) . . ?
C24 S8 Mo2 107.0(4) . . ?
C9 O1 Mo1 166.8(7) . . ?
C29 O2 Mo2 155.8(7) . . ?
C45 N1 C41 112.1(10) . . ?
C45 N1 C43 112.7(8) . . ?
C41 N1 C43 106.3(9) . . ?
C45 N1 C47 105.4(9) . . ?
C41 N1 C47 110.4(8) . . ?
C43 N1 C47 110.1(9) . . ?
C55 N2 C53 112.7(8) . . ?
C55 N2 C51 113.0(9) . . ?
C53 N2 C51 105.3(8) . . ?
C55 N2 C49 105.9(9) . . ?
C53 N2 C49 111.2(10) . . ?
C51 N2 C49 108.7(8) . . ?
C2 C1 C5 122.1(11) . . ?
C2 C1 S1 120.4(8) . . ?
C5 C1 S1 117.3(10) . . ?
C1 C2 C6 129.6(11) . . ?
C1 C2 S2 117.7(9) . . ?
C6 C2 S2 112.6(10) . . ?
C4 C3 C7 127.5(10) . . ?
C4 C3 S3 118.4(8) . . ?
C7 C3 S3 113.9(9) . . ?
C3 C4 C8 125.2(10) . . ?
C3 C4 S4 119.1(8) . . ?
C8 C4 S4 115.7(9) . . ?
O1 C9 C10 118.2(9) . . ?
O1 C9 C14 120.1(9) . . ?
C10 C9 C14 121.5(10) . . ?
C9 C10 C11 117.5(9) . . ?
C9 C10 C15 119.3(10) . . ?
C11 C10 C15 123.0(10) . . ?
C12 C11 C10 122.0(10) . . ?
C13 C12 C11 117.4(11) . . ?
C14 C13 C12 123.0(10) . . ?
C13 C14 C9 118.1(10) . . ?
C13 C14 C18 124.4(10) . . ?
C9 C14 C18 117.3(10) . . ?
C16 C15 C10 109.1(10) . . ?
C16 C15 C17 108.1(9) . . ?
C10 C15 C17 112.7(10) . . ?
C20 C18 C14 110.7(10) . . ?
C20 C18 C19 108.3(8) . . ?
C14 C18 C19 110.3(10) . . ?
C22 C21 C25 128.1(11) . . ?
C22 C21 S5 118.0(9) . . ?
C25 C21 S5 113.8(10) . . ?
C21 C22 C26 124.9(11) . . ?
C21 C22 S6 120.8(9) . . ?
C26 C22 S6 114.3(11) . . ?
C24 C23 C27 126.4(12) . . ?
C24 C23 S7 119.4(9) . . ?
C27 C23 S7 114.1(10) . . ?
C23 C24 C28 126.2(11) . . ?
C23 C24 S8 120.1(9) . . ?
C28 C24 S8 113.7(9) . . ?
O2 C29 C30 120.9(9) . . ?
O2 C29 C34 118.9(10) . . ?
C30 C29 C34 120.2(11) . . ?
C31 C30 C29 120.1(10) . . ?
C31 C30 C35 121.7(11) . . ?
C29 C30 C35 118.1(11) . . ?
C30 C31 C32 120.0(12) . . ?
C33 C32 C31 118.9(12) . . ?
C34 C33 C32 125.1(11) . . ?
C33 C34 C29 115.5(11) . . ?
C33 C34 C38 125.5(10) . . ?
C29 C34 C38 118.9(11) . . ?
C37 C35 C36 112.3(11) . . ?
C37 C35 C30 113.9(11) . . ?
C36 C35 C30 111.2(9) . . ?
C39 C38 C34 111.1(10) . . ?
C39 C38 C40 111.9(9) . . ?
C34 C38 C40 110.8(11) . . ?
C42 C41 N1 116.2(11) . . ?
C44 C43 N1 113.9(10) . . ?
N1 C45 C46 114.2(11) . . ?
C48 C47 N1 115.6(11) . . ?
C50 C49 N2 115.3(10) . . ?
N2 C51 C52 113.4(10) . . ?
N2 C53 C54 116.0(10) . . ?
N2 C55 C56 113.8(11) . . ?

loop_
_geom_bond_atom_site_label_1
_geom_bond_atom_site_label_2
_geom_bond_distance
_geom_bond_site_symmetry_2
_geom_bond_publ_flag
Mo1 O1 1.867(8) . ?
Mo1 S3 2.305(3) . ?
Mo1 S2 2.327(3) . ?
Mo1 S1 2.330(3) . ?
Mo1 S4 2.334(3) . ?
Mo2 O2 1.823(8) . ?
Mo2 S6 2.323(3) . ?
Mo2 S7 2.327(3) . ?
Mo2 S8 2.333(3) . ?
Mo2 S5 2.340(3) . ?
S1 C1 1.729(12) . ?
S2 C2 1.804(11) . ?
S3 C3 1.801(10) . ?
S4 C4 1.756(11) . ?
S5 C21 1.779(12) . ?
S6 C22 1.771(13) . ?
S7 C23 1.783(12) . ?
S8 C24 1.775(12) . ?
O1 C9 1.376(12) . ?
O2 C29 1.333(13) . ?
N1 C45 1.452(13) . ?
N1 C41 1.513(14) . ?
N1 C43 1.521(13) . ?
N1 C47 1.532(14) . ?
N2 C55 1.494(14) . ?
N2 C53 1.499(14) . ?
N2 C51 1.507(14) . ?
N2 C49 1.515(15) . ?
C1 C2 1.32(2) . ?
C1 C5 1.54(2) . ?
C2 C6 1.51(2) . ?
C3 C4 1.32(2) . ?
C3 C7 1.50(2) . ?
C4 C8 1.489(14) . ?
C9 C10 1.381(14) . ?
C9 C14 1.415(14) . ?
C10 C11 1.40(2) . ?
C10 C15 1.536(15) . ?
C11 C12 1.403(15) . ?
C12 C13 1.383(14) . ?
C13 C14 1.361(14) . ?
C14 C18 1.540(14) . ?
C15 C16 1.51(2) . ?
C15 C17 1.554(15) . ?
C18 C20 1.52(2) . ?
C18 C19 1.588(15) . ?
C21 C22 1.34(2) . ?
C21 C25 1.52(2) . ?
C22 C26 1.54(2) . ?
C23 C24 1.31(2) . ?
C23 C27 1.52(2) . ?
C24 C28 1.53(2) . ?
C29 C30 1.359(15) . ?
C29 C34 1.476(14) . ?
C30 C31 1.36(2) . ?
C30 C35 1.550(14) . ?
C31 C32 1.41(2) . ?
C32 C33 1.34(2) . ?
C33 C34 1.34(2) . ?
C34 C38 1.52(2) . ?
C35 C37 1.48(2) . ?
C35 C36 1.52(2) . ?
C38 C39 1.52(2) . ?
C38 C40 1.53(2) . ?
C41 C42 1.51(2) . ?
C43 C44 1.51(2) . ?
C45 C46 1.55(2) . ?
C47 C48 1.53(2) . ?
C49 C50 1.49(2) . ?
C51 C52 1.52(2) . ?
C53 C54 1.55(2) . ?
C55 C56 1.51(2) . ?
